data_7005696
loop_
_publ_author_name
'Dickie, Diane A.'
'Lee, Peter T. K.'
'Labeodan, Ojisamola A.'
'Schatte, Gabriele'
'Weinberg, Noham'
'Lewis, Andrew R.'
'Bernard, Guy M.'
'Wasylishen, Roderick E.'
'Clyburne, Jason A. C.'

_publ_section_title
;
 Flexible coordination of the carboxylate ligand in tin(II) amides and
 a 1,3-diaza-2,4-distannacyclobutanediyl.
;
_journal_issue 27
_journal_name_full 'Dalton transactions (Cambridge, England : 2003)'
_journal_page_first 2862
_journal_page_last 2869
_journal_paper_doi 10.1039/b704588c
_journal_year 2007
_chemical_formula_sum 'C64 H74 Cl4 N2 O4 Si4 Sn2'
_chemical_formula_weight 1426.79
_chemical_name_systematic
;
?
;
_space_group_IT_number 2
_symmetry_cell_setting triclinic
_symmetry_space_group_name_Hall '-P 1'
_symmetry_space_group_name_H-M 'P -1'
_atom_sites_solution_hydrogens geom
_atom_sites_solution_primary direct
_atom_sites_solution_secondary difmap
_audit_creation_method SHELXL-97
_cell_angle_alpha 104.92(3)
_cell_angle_beta 110.62(3)
_cell_angle_gamma 101.70(3)
_cell_formula_units_Z 1
_cell_length_a 10.429(2)
_cell_length_b 13.276(3)
_cell_length_c 14.405(3)
_cell_measurement_temperature 150(2)
_cell_volume 1706.1(9)
_computing_cell_refinement 'Bruker XSCANS'
_computing_data_collection 'Bruker XSCANS'
_computing_data_reduction 'Bruker SHELXTL'
_computing_molecular_graphics 'Bruker SHELXTL'
_computing_publication_material 'Bruker SHELXTL'
_computing_structure_refinement 'SHELXL-97 (Sheldrick, 1997)'
_computing_structure_solution 'SHELXS-97 (Sheldrick, 1990)'
_diffrn_ambient_temperature 150(2)
_diffrn_measured_fraction_theta_full 0.998
_diffrn_measured_fraction_theta_max 0.998
_diffrn_measurement_device_type 'Bruker P4'
_diffrn_measurement_method '\w scans'
_diffrn_radiation_monochromator graphite
_diffrn_radiation_source 'fine-focus sealed tube'
_diffrn_radiation_type MoK\a
_diffrn_radiation_wavelength 0.71073
_diffrn_reflns_av_R_equivalents 0.0317
_diffrn_reflns_av_sigmaI/netI 0.0544
_diffrn_reflns_limit_h_max 12
_diffrn_reflns_limit_h_min -12
_diffrn_reflns_limit_k_max 15
_diffrn_reflns_limit_k_min -15
_diffrn_reflns_limit_l_max 14
_diffrn_reflns_limit_l_min -17
_diffrn_reflns_number 9299
_diffrn_reflns_theta_full 25.00
_diffrn_reflns_theta_max 25.00
_diffrn_reflns_theta_min 2.61
_exptl_absorpt_coefficient_mu 1.004
_exptl_absorpt_correction_type none
_exptl_crystal_colour colourless
_exptl_crystal_density_diffrn 1.389
_exptl_crystal_density_method 'not measured'
_exptl_crystal_F_000 728
_exptl_crystal_size_max 0.225
_exptl_crystal_size_mid 0.20
_exptl_crystal_size_min 0.125
_refine_diff_density_max 0.710
_refine_diff_density_min -0.668
_refine_diff_density_rms 0.080
_refine_ls_extinction_method none
_refine_ls_goodness_of_fit_ref 1.131
_refine_ls_hydrogen_treatment constr
_refine_ls_matrix_type full
_refine_ls_number_parameters 361
_refine_ls_number_reflns 5990
_refine_ls_number_restraints 0
_refine_ls_restrained_S_all 1.131
_refine_ls_R_factor_all 0.0473
_refine_ls_R_factor_gt 0.0348
_refine_ls_shift/su_max 0.001
_refine_ls_shift/su_mean 0.000
_refine_ls_structure_factor_coef Fsqd
_refine_ls_weighting_details 'calc w=1/[\s^2^(Fo^2^)+(0.0273P)^2^+0.1919P] where P=(Fo^2^+2Fc^2^)/3'
_refine_ls_weighting_scheme calc
_refine_ls_wR_factor_gt 0.0737
_refine_ls_wR_factor_ref 0.0763
_reflns_number_gt 5004
_reflns_number_total 5990
_reflns_threshold_expression >2sigma(I)
_cod_data_source_file b704588c.txt
_cod_data_source_block 4
_cod_depositor_comments
;
The following automatic conversions were performed:
'_symmetry_cell_setting' value 'Triclinic' changed to 'triclinic'
according to '/home/saulius/struct/CIF-dictionaries/cif_core.dic'
dictionary named 'cif_core.dic' version 2.4.1 from 2010-06-29.

Automatic conversion script
Id: cif_fix_enum 1527 2010-12-29 10:47:43Z saulius 
;
_cod_original_cell_volume 1706.1(6)
_cod_original_sg_symbol_H-M P-1
_cod_database_code 7005696

loop_
_symmetry_equiv_pos_as_xyz
'x, y, z'
'-x, -y, -z'

loop_
_atom_site_label
_atom_site_type_symbol
_atom_site_fract_x
_atom_site_fract_y
_atom_site_fract_z
_atom_site_U_iso_or_equiv
_atom_site_adp_type
_atom_site_occupancy
_atom_site_symmetry_multiplicity
_atom_site_calc_flag
_atom_site_refinement_flags
_atom_site_disorder_assembly
_atom_site_disorder_group
Sn1 Sn -0.01688(2) 0.405316(16) 0.102391(18) 0.02212(8) Uani 1 1 d . . .
O1 O 0.1389(2) 0.57698(15) 0.16818(17) 0.0254(5) Uani 1 1 d . . .
O2 O -0.0105(2) 0.35679(16) -0.05342(17) 0.0252(5) Uani 1 1 d . . .
N1 N 0.1513(3) 0.34563(19) 0.1619(2) 0.0245(6) Uani 1 1 d . . .
Si1 Si 0.14689(10) 0.29936(8) 0.26324(8) 0.0330(2) Uani 1 1 d . . .
Si2 Si 0.27382(9) 0.33032(7) 0.10855(8) 0.0295(2) Uani 1 1 d . . .
C1 C 0.0986(3) 0.6540(2) 0.1444(3) 0.0206(7) Uani 1 1 d . . .
C2 C 0.1567(3) 0.7660(2) 0.2305(2) 0.0209(7) Uani 1 1 d . . .
C3 C 0.1165(3) 0.7820(2) 0.3145(2) 0.0224(7) Uani 1 1 d . . .
C4 C 0.1730(3) 0.8868(2) 0.3936(2) 0.0235(7) Uani 1 1 d . . .
H4A H 0.1466 0.8981 0.4513 0.028 Uiso 1 1 calc R . .
C5 C 0.2675(3) 0.9753(2) 0.3897(3) 0.0233(7) Uani 1 1 d . . .
C6 C 0.3039(3) 0.9567(2) 0.3052(3) 0.0241(7) Uani 1 1 d . . .
H6A H 0.3682 1.0162 0.3018 0.029 Uiso 1 1 calc R . .
C7 C 0.2498(3) 0.8536(2) 0.2240(2) 0.0217(7) Uani 1 1 d . . .
C10 C 0.2961(3) 0.8405(2) 0.1368(3) 0.0228(7) Uani 1 1 d . . .
C11 C 0.2780(3) 0.9089(3) 0.0778(3) 0.0331(8) Uani 1 1 d . . .
H11A H 0.2301 0.9610 0.0909 0.040 Uiso 1 1 calc R . .
C12 C 0.3285(4) 0.9024(3) 0.0005(3) 0.0401(9) Uani 1 1 d . . .
H12A H 0.3153 0.9498 -0.0391 0.048 Uiso 1 1 calc R . .
C13 C 0.3983(4) 0.8270(3) -0.0193(3) 0.0391(9) Uani 1 1 d . . .
H13A H 0.4347 0.8232 -0.0716 0.047 Uiso 1 1 calc R . .
C14 C 0.4148(3) 0.7571(3) 0.0371(3) 0.0365(9) Uani 1 1 d . . .
H14A H 0.4609 0.7041 0.0226 0.044 Uiso 1 1 calc R . .
C15 C 0.3645(3) 0.7640(2) 0.1148(3) 0.0290(8) Uani 1 1 d . . .
H15A H 0.3769 0.7158 0.1535 0.035 Uiso 1 1 calc R . .
C20 C 0.0137(3) 0.6932(2) 0.3230(3) 0.0241(7) Uani 1 1 d . . .
C21 C 0.0465(4) 0.6741(3) 0.4176(3) 0.0327(8) Uani 1 1 d . . .
H21A H 0.1367 0.7166 0.4769 0.039 Uiso 1 1 calc R . .
C22 C -0.0510(4) 0.5937(3) 0.4264(3) 0.0392(9) Uani 1 1 d . . .
H22A H -0.0277 0.5818 0.4918 0.047 Uiso 1 1 calc R . .
C23 C -0.1813(4) 0.5309(3) 0.3415(3) 0.0389(9) Uani 1 1 d . . .
H23A H -0.2473 0.4751 0.3478 0.047 Uiso 1 1 calc R . .
C24 C -0.2159(4) 0.5490(3) 0.2473(3) 0.0349(9) Uani 1 1 d . . .
H24A H -0.3063 0.5059 0.1886 0.042 Uiso 1 1 calc R . .
C25 C -0.1194(3) 0.6302(2) 0.2373(3) 0.0282(8) Uani 1 1 d . . .
H25A H -0.1443 0.6427 0.1721 0.034 Uiso 1 1 calc R . .
C30 C 0.3267(3) 1.0856(2) 0.4755(2) 0.0252(7) Uani 1 1 d . . .
C31 C 0.2412(4) 1.1237(2) 0.5213(3) 0.0319(8) Uani 1 1 d . . .
H31A H 0.1446 1.0787 0.4984 0.038 Uiso 1 1 calc R . .
C32 C 0.2950(4) 1.2271(3) 0.6002(3) 0.0418(9) Uani 1 1 d . . .
H32A H 0.2359 1.2519 0.6321 0.050 Uiso 1 1 calc R . .
C33 C 0.4337(4) 1.2933(3) 0.6321(3) 0.0439(10) Uani 1 1 d . . .
H33A H 0.4702 1.3644 0.6856 0.053 Uiso 1 1 calc R . .
C34 C 0.5200(4) 1.2570(3) 0.5870(3) 0.0410(10) Uani 1 1 d . . .
H34A H 0.6161 1.3029 0.6095 0.049 Uiso 1 1 calc R . .
C35 C 0.4669(4) 1.1536(2) 0.5088(3) 0.0345(9) Uani 1 1 d . . .
H35A H 0.5268 1.1289 0.4778 0.041 Uiso 1 1 calc R . .
C40 C -0.0230(4) 0.3011(3) 0.2794(3) 0.0414(9) Uani 1 1 d . . .
H40A H -0.0271 0.3764 0.2965 0.062 Uiso 1 1 calc R . .
H40B H -0.0238 0.2751 0.3371 0.062 Uiso 1 1 calc R . .
H40C H -0.1072 0.2526 0.2131 0.062 Uiso 1 1 calc R . .
C41 C 0.1437(5) 0.1534(3) 0.2312(4) 0.0594(13) Uani 1 1 d . . .
H41A H 0.2308 0.1476 0.2218 0.089 Uiso 1 1 calc R . .
H41B H 0.0576 0.1067 0.1655 0.089 Uiso 1 1 calc R . .
H41C H 0.1410 0.1292 0.2895 0.089 Uiso 1 1 calc R . .
C42 C 0.2984(4) 0.3877(4) 0.3952(3) 0.0650(13) Uani 1 1 d . . .
H42A H 0.3911 0.3900 0.3916 0.098 Uiso 1 1 calc R . .
H42B H 0.2913 0.3570 0.4489 0.098 Uiso 1 1 calc R . .
H42C H 0.2927 0.4625 0.4144 0.098 Uiso 1 1 calc R . .
C50 C 0.3336(3) 0.4491(2) 0.0693(3) 0.0309(8) Uani 1 1 d . . .
H50A H 0.3727 0.5180 0.1305 0.046 Uiso 1 1 calc R . .
H50B H 0.2508 0.4518 0.0116 0.046 Uiso 1 1 calc R . .
H50C H 0.4088 0.4398 0.0451 0.046 Uiso 1 1 calc R . .
C51 C 0.4448(4) 0.3278(3) 0.2088(3) 0.0480(10) Uani 1 1 d . . .
H51A H 0.4866 0.3957 0.2714 0.072 Uiso 1 1 calc R . .
H51B H 0.5140 0.3222 0.1777 0.072 Uiso 1 1 calc R . .
H51C H 0.4232 0.2641 0.2299 0.072 Uiso 1 1 calc R . .
C52 C 0.1991(4) 0.1988(3) -0.0089(3) 0.0428(10) Uani 1 1 d . . .
H52A H 0.1678 0.1365 0.0115 0.064 Uiso 1 1 calc R . .
H52B H 0.2743 0.1896 -0.0331 0.064 Uiso 1 1 calc R . .
H52C H 0.1163 0.2016 -0.0665 0.064 Uiso 1 1 calc R . .
C60 C 0.6686(4) -0.0005(3) 0.2741(4) 0.0601(12) Uani 1 1 d . . .
H60A H 0.6401 -0.0335 0.3211 0.072 Uiso 1 1 calc R . .
H60B H 0.6035 -0.0491 0.1996 0.072 Uiso 1 1 calc R . .
Cl1 Cl 0.84652(13) 0.00539(11) 0.29805(13) 0.0870(4) Uani 1 1 d . . .
Cl2 Cl 0.64600(12) 0.12894(9) 0.29570(10) 0.0666(3) Uani 1 1 d . . .

loop_
_atom_site_aniso_label
_atom_site_aniso_U_11
_atom_site_aniso_U_22
_atom_site_aniso_U_33
_atom_site_aniso_U_23
_atom_site_aniso_U_13
_atom_site_aniso_U_12
Sn1 0.02543(13) 0.02300(12) 0.02034(13) 0.00829(9) 0.01082(10) 0.01009(9)
O1 0.0285(12) 0.0211(11) 0.0256(13) 0.0067(10) 0.0103(10) 0.0103(9)
O2 0.0259(11) 0.0299(12) 0.0157(13) 0.0038(10) 0.0082(10) 0.0080(9)
N1 0.0295(14) 0.0236(13) 0.0236(16) 0.0108(12) 0.0121(12) 0.0109(11)
Si1 0.0424(6) 0.0366(5) 0.0291(6) 0.0197(5) 0.0162(5) 0.0192(4)
Si2 0.0304(5) 0.0292(5) 0.0336(6) 0.0121(4) 0.0151(5) 0.0154(4)
C1 0.0182(15) 0.0225(16) 0.0210(19) 0.0040(14) 0.0117(14) 0.0051(13)
C2 0.0221(16) 0.0212(15) 0.0164(17) 0.0038(13) 0.0056(14) 0.0092(13)
C3 0.0246(16) 0.0238(16) 0.0170(18) 0.0063(14) 0.0061(14) 0.0107(13)
C4 0.0297(17) 0.0286(17) 0.0159(18) 0.0061(14) 0.0124(14) 0.0146(14)
C5 0.0281(17) 0.0225(16) 0.0202(18) 0.0052(14) 0.0099(14) 0.0138(14)
C6 0.0273(17) 0.0199(16) 0.026(2) 0.0086(14) 0.0117(15) 0.0088(13)
C7 0.0252(16) 0.0244(16) 0.0191(18) 0.0086(14) 0.0097(14) 0.0135(13)
C10 0.0239(16) 0.0212(15) 0.0192(18) 0.0038(13) 0.0088(14) 0.0044(13)
C11 0.040(2) 0.0279(18) 0.034(2) 0.0096(16) 0.0188(17) 0.0137(15)
C12 0.055(2) 0.036(2) 0.036(2) 0.0173(18) 0.026(2) 0.0097(18)
C13 0.044(2) 0.041(2) 0.034(2) 0.0070(18) 0.0282(19) 0.0058(17)
C14 0.0297(19) 0.0346(19) 0.042(2) 0.0024(18) 0.0197(18) 0.0102(15)
C15 0.0260(17) 0.0259(17) 0.032(2) 0.0052(15) 0.0135(16) 0.0080(14)
C20 0.0311(18) 0.0230(16) 0.0222(19) 0.0043(14) 0.0158(15) 0.0133(14)
C21 0.040(2) 0.0303(18) 0.024(2) 0.0080(15) 0.0114(16) 0.0110(15)
C22 0.058(2) 0.036(2) 0.037(2) 0.0197(18) 0.028(2) 0.0178(18)
C23 0.048(2) 0.0278(18) 0.055(3) 0.0160(19) 0.037(2) 0.0117(17)
C24 0.0325(19) 0.0309(18) 0.038(2) 0.0030(17) 0.0205(17) 0.0067(15)
C25 0.0324(18) 0.0296(17) 0.028(2) 0.0081(15) 0.0182(16) 0.0136(15)
C30 0.0331(18) 0.0228(16) 0.0172(18) 0.0069(14) 0.0057(15) 0.0137(14)
C31 0.046(2) 0.0277(18) 0.024(2) 0.0061(15) 0.0169(17) 0.0177(16)
C32 0.067(3) 0.035(2) 0.030(2) 0.0079(17) 0.025(2) 0.026(2)
C33 0.071(3) 0.0268(19) 0.019(2) 0.0002(16) 0.005(2) 0.022(2)
C34 0.043(2) 0.0240(18) 0.033(2) 0.0036(16) -0.0024(18) 0.0072(16)
C35 0.038(2) 0.0268(18) 0.030(2) 0.0049(16) 0.0061(17) 0.0153(15)
C40 0.061(2) 0.044(2) 0.035(2) 0.0241(18) 0.028(2) 0.0226(19)
C41 0.083(3) 0.055(3) 0.089(4) 0.054(3) 0.058(3) 0.047(2)
C42 0.059(3) 0.099(3) 0.030(3) 0.030(2) 0.010(2) 0.019(2)
C50 0.0271(18) 0.0340(18) 0.027(2) 0.0066(15) 0.0105(16) 0.0094(15)
C51 0.040(2) 0.059(2) 0.060(3) 0.032(2) 0.025(2) 0.0267(19)
C52 0.045(2) 0.034(2) 0.056(3) 0.0121(18) 0.029(2) 0.0167(17)
C60 0.038(2) 0.070(3) 0.054(3) 0.027(2) 0.008(2) -0.005(2)
Cl1 0.0596(8) 0.1033(10) 0.1110(12) 0.0520(9) 0.0448(8) 0.0195(7)
Cl2 0.0597(7) 0.0629(7) 0.0664(8) 0.0210(6) 0.0259(6) 0.0034(5)

loop_
_atom_type_symbol
_atom_type_description
_atom_type_scat_dispersion_real
_atom_type_scat_dispersion_imag
_atom_type_scat_source
C C 0.0033 0.0016 'International Tables Vol C Tables 4.2.6.8 and 6.1.1.4'
H H 0.0000 0.0000 'International Tables Vol C Tables 4.2.6.8 and 6.1.1.4'
Cl Cl 0.1484 0.1585 'International Tables Vol C Tables 4.2.6.8 and 6.1.1.4'
N N 0.0061 0.0033 'International Tables Vol C Tables 4.2.6.8 and 6.1.1.4'
O O 0.0106 0.0060 'International Tables Vol C Tables 4.2.6.8 and 6.1.1.4'
Si Si 0.0817 0.0704 'International Tables Vol C Tables 4.2.6.8 and 6.1.1.4'
Sn Sn -0.6537 1.4246 'International Tables Vol C Tables 4.2.6.8 and 6.1.1.4'

loop_
_geom_angle_atom_site_label_1
_geom_angle_atom_site_label_2
_geom_angle_atom_site_label_3
_geom_angle
_geom_angle_site_symmetry_1
_geom_angle_site_symmetry_3
_geom_angle_publ_flag
N1 Sn1 O2 90.08(9) . . ?
N1 Sn1 O1 90.97(9) . . ?
O2 Sn1 O1 96.63(8) . . ?
C1 O1 Sn1 121.23(18) . . ?
C1 O2 Sn1 132.18(19) 2_565 . ?
Si2 N1 Si1 122.61(15) . . ?
Si2 N1 Sn1 123.93(14) . . ?
Si1 N1 Sn1 113.18(13) . . ?
N1 Si1 C42 113.09(17) . . ?
N1 Si1 C41 111.06(17) . . ?
C42 Si1 C41 110.3(2) . . ?
N1 Si1 C40 110.39(14) . . ?
C42 Si1 C40 105.69(19) . . ?
C41 Si1 C40 105.91(17) . . ?
N1 Si2 C51 111.00(16) . . ?
N1 Si2 C50 112.45(13) . . ?
C51 Si2 C50 104.50(16) . . ?
N1 Si2 C52 111.70(14) . . ?
C51 Si2 C52 107.49(17) . . ?
C50 Si2 C52 109.34(17) . . ?
O2 C1 O1 124.3(3) 2_565 . ?
O2 C1 C2 117.3(3) 2_565 . ?
O1 C1 C2 118.4(3) . . ?
C3 C2 C7 120.8(3) . . ?
C3 C2 C1 120.2(3) . . ?
C7 C2 C1 119.0(3) . . ?
C2 C3 C4 118.8(3) . . ?
C2 C3 C20 122.9(3) . . ?
C4 C3 C20 118.2(3) . . ?
C5 C4 C3 121.5(3) . . ?
C6 C5 C4 118.1(3) . . ?
C6 C5 C30 121.6(3) . . ?
C4 C5 C30 120.3(3) . . ?
C5 C6 C7 122.5(3) . . ?
C6 C7 C2 118.3(3) . . ?
C6 C7 C10 118.9(3) . . ?
C2 C7 C10 122.8(3) . . ?
C15 C10 C11 118.2(3) . . ?
C15 C10 C7 121.4(3) . . ?
C11 C10 C7 120.3(3) . . ?
C12 C11 C10 121.1(3) . . ?
C11 C12 C13 120.0(3) . . ?
C14 C13 C12 119.7(3) . . ?
C13 C14 C15 120.3(3) . . ?
C14 C15 C10 120.7(3) . . ?
C21 C20 C25 118.8(3) . . ?
C21 C20 C3 120.5(3) . . ?
C25 C20 C3 120.7(3) . . ?
C22 C21 C20 120.5(3) . . ?
C23 C22 C21 120.6(3) . . ?
C22 C23 C24 119.7(3) . . ?
C23 C24 C25 120.5(3) . . ?
C24 C25 C20 120.0(3) . . ?
C31 C30 C35 118.7(3) . . ?
C31 C30 C5 120.4(3) . . ?
C35 C30 C5 120.9(3) . . ?
C30 C31 C32 120.8(3) . . ?
C33 C32 C31 119.8(4) . . ?
C32 C33 C34 120.2(3) . . ?
C33 C34 C35 120.0(3) . . ?
C34 C35 C30 120.5(3) . . ?
Cl1 C60 Cl2 112.6(2) . . ?

loop_
_geom_bond_atom_site_label_1
_geom_bond_atom_site_label_2
_geom_bond_distance
_geom_bond_site_symmetry_2
_geom_bond_publ_flag
Sn1 N1 2.072(2) . ?
Sn1 O2 2.199(2) . ?
Sn1 O1 2.243(2) . ?
O1 C1 1.262(3) . ?
O2 C1 1.259(4) 2_565 ?
N1 Si2 1.727(3) . ?
N1 Si1 1.734(3) . ?
Si1 C42 1.863(4) . ?
Si1 C41 1.863(4) . ?
Si1 C40 1.871(4) . ?
Si2 C51 1.871(4) . ?
Si2 C50 1.873(3) . ?
Si2 C52 1.875(4) . ?
C1 O2 1.259(4) 2_565 ?
C1 C2 1.507(4) . ?
C2 C3 1.395(4) . ?
C2 C7 1.402(4) . ?
C3 C4 1.399(4) . ?
C3 C20 1.486(4) . ?
C4 C5 1.399(4) . ?
C5 C6 1.378(4) . ?
C5 C30 1.489(4) . ?
C6 C7 1.399(4) . ?
C7 C10 1.479(4) . ?
C10 C15 1.389(4) . ?
C10 C11 1.393(4) . ?
C11 C12 1.381(5) . ?
C12 C13 1.382(5) . ?
C13 C14 1.381(5) . ?
C14 C15 1.384(5) . ?
C20 C21 1.388(5) . ?
C20 C25 1.393(4) . ?
C21 C22 1.382(5) . ?
C22 C23 1.372(5) . ?
C23 C24 1.374(5) . ?
C24 C25 1.392(4) . ?
C30 C31 1.382(4) . ?
C30 C35 1.390(4) . ?
C31 C32 1.388(4) . ?
C32 C33 1.373(5) . ?
C33 C34 1.376(5) . ?
C34 C35 1.384(4) . ?
C60 Cl1 1.745(4) . ?
C60 Cl2 1.746(4) . ?
